data_4332502
loop_
_publ_author_name
'Graziani, Olivier'
'Hamon, Paul'
'Th\'epot, Jean-Yves'
'Toupet, Lo\"ic'
'Szil\'agyi, Petra \'A.'
'Moln\'ar, G\'abor'
'Bousseksou, Azzedine'
'Tilset, Mats'
'Hamon, Jean-Ren\'e'

_publ_section_title
;
 Noveltert-Butyl-tris(3-hydrocarbylpyrazol-1-yl)borate Ligands:&#x00A0;
 Synthesis, Spectroscopic Studies, and Coordination Chemistry#
;
_journal_issue 14
_journal_name_full 'Inorganic Chemistry'
_journal_page_first 5661
_journal_page_last 5674
_journal_paper_doi 10.1021/ic060458n
_journal_volume 45
_journal_year 2006
_chemical_formula_sum 'C16 H24 B F3 Fe0.5 N6 P0.5'
_chemical_formula_weight 411.63
_chemical_name_systematic
;
 ?
;
_space_group_IT_number 60
_symmetry_cell_setting orthorhombic
_symmetry_space_group_name_Hall '-P 2n 2ab'
_symmetry_space_group_name_H-M 'P b c n'
_atom_sites_solution_hydrogens geom
_atom_sites_solution_primary direct
_atom_sites_solution_secondary difmap
_audit_creation_method SHELXL-97
_cell_angle_alpha 90.00
_cell_angle_beta 90.00
_cell_angle_gamma 90.00
_cell_formula_units_Z 8
_cell_length_a 10.0554(1)
_cell_length_b 18.6230(3)
_cell_length_c 20.5137(3)
_cell_measurement_temperature 293(2)
_cell_volume 3841.43(9)
_computing_cell_refinement 'HKL Scalepack (Otwinowski & Minor 1997)'
_computing_data_collection 'Nonius (1999)'
_computing_data_reduction 'HKL Denzo and Scalepack (Otwinowski & Minor 1997)'
_computing_molecular_graphics 'PLATON_(Spek, 1998)'
_computing_publication_material 'SHELXL-97 (Sheldrick, 1997)'
_computing_structure_refinement 'SHELXL-97 (Sheldrick, 1997)'
_computing_structure_solution 'SIR-97_(Altomare & al., 1998)'
_diffrn_ambient_temperature 293(2)
_diffrn_detector_area_resol_mean 19.24
_diffrn_measured_fraction_theta_full 0.995
_diffrn_measured_fraction_theta_max 0.995
_diffrn_measurement_device_type Nonius_KappaCCD
_diffrn_measurement_method 'Area detector scans (see text)'
_diffrn_radiation_monochromator graphite
_diffrn_radiation_source 'fine-focus sealed tube'
_diffrn_radiation_type MoK\a
_diffrn_radiation_wavelength 0.71069
_diffrn_reflns_av_R_equivalents 0.0000
_diffrn_reflns_av_sigmaI/netI 0.0286
_diffrn_reflns_limit_h_max 13
_diffrn_reflns_limit_h_min 0
_diffrn_reflns_limit_k_max 24
_diffrn_reflns_limit_k_min 0
_diffrn_reflns_limit_l_max 26
_diffrn_reflns_limit_l_min 0
_diffrn_reflns_number 4402
_diffrn_reflns_theta_full 27.50
_diffrn_reflns_theta_max 27.50
_diffrn_reflns_theta_min 2.30
_exptl_absorpt_coefficient_mu 0.506
_exptl_absorpt_correction_type none
_exptl_crystal_colour red
_exptl_crystal_density_diffrn 1.423
_exptl_crystal_density_method 'not measured'
_exptl_crystal_description prism
_exptl_crystal_F_000 1716
_exptl_crystal_size_max 0.28
_exptl_crystal_size_mid 0.24
_exptl_crystal_size_min 0.24
_refine_diff_density_max 0.921
_refine_diff_density_min -0.788
_refine_diff_density_rms 0.071
_refine_ls_extinction_coef 0.0033(11)
_refine_ls_extinction_expression Fc^*^=kFc[1+0.001xFc^2^\l^3^/sin(2\q)]^-1/4^
_refine_ls_extinction_method SHELXL
_refine_ls_goodness_of_fit_ref 1.024
_refine_ls_hydrogen_treatment mixed
_refine_ls_matrix_type full
_refine_ls_number_parameters 248
_refine_ls_number_reflns 4402
_refine_ls_number_restraints 0
_refine_ls_restrained_S_all 1.024
_refine_ls_R_factor_all 0.0751
_refine_ls_R_factor_gt 0.0549
_refine_ls_shift/su_max 0.000
_refine_ls_shift/su_mean 0.000
_refine_ls_structure_factor_coef Fsqd
_refine_ls_weighting_details 'calc w=1/[\s^2^(Fo^2^)+(0.1125P)^2^+2.6260P] where P=(Fo^2^+2Fc^2^)/3'
_refine_ls_weighting_scheme calc
_refine_ls_wR_factor_gt 0.1629
_refine_ls_wR_factor_ref 0.1828
_reflns_number_gt 3263
_reflns_number_total 4402
_reflns_threshold_expression >2sigma(I)
_cod_data_source_file ic060458nsup3.cif
_cod_data_source_block phtp21
_cod_depositor_comments
;
The following automatic conversions were performed:

'_symmetry_cell_setting' value 'Orthorhombic' changed to
'orthorhombic' according to
/home/saulius/struct/CIF-dictionaries/cif_core.dic dictionary named
'cif_core.dic' version 2.4.2 from 2011-04-26.

Automatic conversion script
Id: cif_fix_values 1891 2012-01-12 08:04:46Z andrius 
;
_cod_original_sg_symbol_H-M Pbcn
_cod_original_formula_sum 'C16 H24 B F3 Fe0.50 N6 P0.50'
_cod_database_code 4332502

loop_
_symmetry_equiv_pos_as_xyz
'x, y, z'
'-x+1/2, -y+1/2, z+1/2'
'x+1/2, -y+1/2, -z'
'-x, y, -z+1/2'
'-x, -y, -z'
'x-1/2, y-1/2, -z-1/2'
'-x-1/2, y-1/2, z'
'x, -y, z-1/2'

loop_
_atom_site_label
_atom_site_type_symbol
_atom_site_fract_x
_atom_site_fract_y
_atom_site_fract_z
_atom_site_U_iso_or_equiv
_atom_site_adp_type
_atom_site_occupancy
_atom_site_symmetry_multiplicity
_atom_site_calc_flag
_atom_site_refinement_flags
P2 P 0.0000 0.35078(6) 0.2500 0.0505(3) Uani 1 2 d S
F1A F 0.0000 0.4325(3) 0.2500 0.218(5) Uani 1 2 d S
F1B F 0.0000 0.2688(2) 0.2500 0.160(3) Uani 1 2 d S
F2 F -0.0607(3) 0.35027(16) 0.17885(11) 0.0930(8) Uani 1 1 d .
F3 F 0.1405(4) 0.3539(4) 0.22162(19) 0.193(3) Uani 1 1 d .
Fe1 Fe 0.0000 0.0000 0.5000 0.02773(19) Uani 1 2 d S
N1 N 0.1394(2) 0.00135(11) 0.37810(10) 0.0360(5) Uani 1 1 d .
N2 N 0.0529(2) -0.03797(11) 0.41526(10) 0.0346(5) Uani 1 1 d .
N3 N 0.0475(2) 0.11965(11) 0.41425(10) 0.0375(5) Uani 1 1 d .
N4 N -0.0398(2) 0.09283(11) 0.45960(10) 0.0351(5) Uani 1 1 d .
N5 N 0.2476(2) 0.06885(12) 0.46833(10) 0.0364(5) Uani 1 1 d .
N6 N 0.1828(2) 0.03121(11) 0.51622(10) 0.0332(5) Uani 1 1 d .
C1 C 0.1715(3) -0.03800(16) 0.32522(14) 0.0494(7) Uani 1 1 d .
H1 H 0.2300 -0.0240 0.2925 0.059 Uiso 1 1 calc R
C2 C 0.1043(3) -0.10179(17) 0.32736(15) 0.0530(8) Uani 1 1 d .
H2 H 0.1079 -0.1386 0.2968 0.064 Uiso 1 1 calc R
C3 C 0.0299(3) -0.10059(15) 0.38413(14) 0.0421(6) Uani 1 1 d .
C4 C -0.0601(3) -0.15911(16) 0.40717(17) 0.0555(8) Uani 1 1 d .
H4A H -0.1013 -0.1450 0.4474 0.083 Uiso 1 1 calc R
H4B H -0.0095 -0.2022 0.4139 0.083 Uiso 1 1 calc R
H4C H -0.1275 -0.1678 0.3750 0.083 Uiso 1 1 calc R
C5 C -0.0025(3) 0.18147(17) 0.39106(17) 0.0530(8) Uani 1 1 d .
H5 H 0.0372 0.2102 0.3595 0.064 Uiso 1 1 calc R
C6 C -0.1214(3) 0.19548(18) 0.42130(18) 0.0600(9) Uani 1 1 d .
H6 H -0.1766 0.2348 0.4144 0.072 Uiso 1 1 calc R
C7 C -0.1425(3) 0.13923(15) 0.46402(15) 0.0448(6) Uani 1 1 d .
C8 C -0.2617(3) 0.13071(18) 0.50734(17) 0.0553(8) Uani 1 1 d .
H8A H -0.2532 0.0873 0.5322 0.083 Uiso 1 1 calc R
H8B H -0.3406 0.1284 0.4811 0.083 Uiso 1 1 calc R
H8C H -0.2674 0.1710 0.5364 0.083 Uiso 1 1 calc R
C9 C 0.3660(3) 0.09042(19) 0.49268(14) 0.0505(7) Uani 1 1 d .
H9 H 0.4287 0.1175 0.4702 0.061 Uiso 1 1 calc R
C10 C 0.3795(3) 0.06648(19) 0.55512(15) 0.0521(7) Uani 1 1 d .
H10 H 0.4518 0.0735 0.5826 0.063 Uiso 1 1 calc R
C11 C 0.2631(3) 0.02935(16) 0.56929(13) 0.0415(6) Uani 1 1 d .
C12 C 0.2318(3) -0.00581(18) 0.63267(14) 0.0529(8) Uani 1 1 d .
H12A H 0.1448 -0.0269 0.6306 0.079 Uiso 1 1 calc R
H12B H 0.2341 0.0293 0.6669 0.079 Uiso 1 1 calc R
H12C H 0.2964 -0.0425 0.6414 0.079 Uiso 1 1 calc R
C13 C 0.2764(3) 0.11996(16) 0.34706(14) 0.0464(7) Uani 1 1 d .
C14 C 0.4097(3) 0.0795(2) 0.33695(18) 0.0637(9) Uani 1 1 d .
H14A H 0.3919 0.0310 0.3236 0.096 Uiso 1 1 calc R
H14B H 0.4588 0.0791 0.3771 0.096 Uiso 1 1 calc R
H14C H 0.4609 0.1033 0.3039 0.096 Uiso 1 1 calc R
C15 C 0.3125(4) 0.19737(18) 0.36856(18) 0.0633(9) Uani 1 1 d .
H15A H 0.3538 0.1960 0.4107 0.095 Uiso 1 1 calc R
H15B H 0.2332 0.2259 0.3707 0.095 Uiso 1 1 calc R
H15C H 0.3730 0.2181 0.3376 0.095 Uiso 1 1 calc R
C16 C 0.2094(4) 0.12656(19) 0.27902(15) 0.0613(9) Uani 1 1 d .
H16A H 0.1852 0.0797 0.2636 0.092 Uiso 1 1 calc R
H16B H 0.2705 0.1483 0.2489 0.092 Uiso 1 1 calc R
H16C H 0.1312 0.1558 0.2825 0.092 Uiso 1 1 calc R
B1 B 0.1815(3) 0.07921(16) 0.40003(14) 0.0370(6) Uani 1 1 d .

loop_
_atom_site_aniso_label
_atom_site_aniso_U_11
_atom_site_aniso_U_22
_atom_site_aniso_U_33
_atom_site_aniso_U_23
_atom_site_aniso_U_13
_atom_site_aniso_U_12
P2 0.0576(7) 0.0407(6) 0.0530(7) 0.000 -0.0067(5) 0.000
F1A 0.383(12) 0.058(3) 0.214(7) 0.000 -0.156(7) 0.000
F1B 0.317(9) 0.051(2) 0.114(3) 0.000 -0.071(4) 0.000
F2 0.102(2) 0.115(2) 0.0616(14) 0.0055(12) -0.0235(13) -0.0037(16)
F3 0.079(2) 0.400(8) 0.099(2) 0.044(4) 0.0068(19) -0.038(3)
Fe1 0.0249(3) 0.0289(3) 0.0294(3) -0.00113(16) 0.00237(17) 0.00134(17)
N1 0.0351(12) 0.0408(12) 0.0321(10) -0.0008(8) 0.0064(9) -0.0018(9)
N2 0.0327(11) 0.0355(11) 0.0355(10) -0.0038(8) 0.0041(9) 0.0005(9)
N3 0.0367(11) 0.0373(11) 0.0386(11) 0.0064(9) 0.0052(9) 0.0030(9)
N4 0.0316(10) 0.0357(11) 0.0378(11) 0.0020(8) 0.0032(9) 0.0021(9)
N5 0.0294(10) 0.0424(11) 0.0372(11) 0.0012(8) 0.0028(8) -0.0041(9)
N6 0.0275(10) 0.0375(11) 0.0345(10) 0.0011(8) 0.0009(8) 0.0009(9)
C1 0.0562(18) 0.0534(17) 0.0387(14) -0.0066(12) 0.0143(13) 0.0011(14)
C2 0.061(2) 0.0531(17) 0.0447(15) -0.0157(13) 0.0100(13) 0.0003(15)
C3 0.0430(15) 0.0385(14) 0.0446(15) -0.0108(11) 0.0025(11) -0.0006(11)
C4 0.057(2) 0.0414(15) 0.068(2) -0.0138(14) 0.0105(16) -0.0101(14)
C5 0.055(2) 0.0461(16) 0.0580(18) 0.0201(14) 0.0068(14) 0.0092(13)
C6 0.057(2) 0.0469(17) 0.076(2) 0.0163(15) 0.0049(17) 0.0157(15)
C7 0.0366(14) 0.0436(14) 0.0542(16) 0.0024(12) 0.0014(12) 0.0102(12)
C8 0.0389(16) 0.0540(18) 0.073(2) 0.0004(14) 0.0077(14) 0.0146(14)
C9 0.0323(15) 0.067(2) 0.0525(16) 0.0036(14) -0.0001(12) -0.0132(14)
C10 0.0347(15) 0.073(2) 0.0489(16) 0.0014(14) -0.0100(12) -0.0074(14)
C11 0.0360(14) 0.0513(16) 0.0373(13) -0.0014(11) -0.0036(11) 0.0023(12)
C12 0.0480(18) 0.073(2) 0.0379(15) 0.0095(13) -0.0087(13) -0.0010(14)
C13 0.0472(16) 0.0509(16) 0.0412(14) 0.0060(11) 0.0096(12) -0.0069(13)
C14 0.0467(18) 0.082(2) 0.062(2) 0.0051(17) 0.0218(15) -0.0017(17)
C15 0.065(2) 0.0553(19) 0.070(2) 0.0073(16) 0.0105(17) -0.0187(16)
C16 0.076(2) 0.065(2) 0.0424(16) 0.0135(14) 0.0088(15) 0.0009(18)
B1 0.0350(15) 0.0411(15) 0.0350(14) 0.0019(11) 0.0035(11) -0.0009(12)

loop_
_atom_type_symbol
_atom_type_description
_atom_type_scat_dispersion_real
_atom_type_scat_dispersion_imag
_atom_type_scat_source
C C 0.0033 0.0016 'International Tables Vol C Tables 4.2.6.8 and 6.1.1.4'
H H 0.0000 0.0000 'International Tables Vol C Tables 4.2.6.8 and 6.1.1.4'
B B 0.0013 0.0007 'International Tables Vol C Tables 4.2.6.8 and 6.1.1.4'
N N 0.0061 0.0033 'International Tables Vol C Tables 4.2.6.8 and 6.1.1.4'
F F 0.0171 0.0103 'International Tables Vol C Tables 4.2.6.8 and 6.1.1.4'
P P 0.1023 0.0942 'International Tables Vol C Tables 4.2.6.8 and 6.1.1.4'
Fe Fe 0.3463 0.8444 'International Tables Vol C Tables 4.2.6.8 and 6.1.1.4'

loop_
_geom_angle_atom_site_label_1
_geom_angle_atom_site_label_2
_geom_angle_atom_site_label_3
_geom_angle
_geom_angle_site_symmetry_1
_geom_angle_site_symmetry_3
F1A P2 F1B 180.000(1) . .
F1A P2 F3 87.8(3) . 4
F1B P2 F3 92.2(3) . 4
F1A P2 F3 87.8(3) . .
F1B P2 F3 92.2(3) . .
F3 P2 F3 175.7(5) 4 .
F1A P2 F2 90.35(12) . .
F1B P2 F2 89.65(12) . .
F3 P2 F2 89.70(18) 4 .
F3 P2 F2 90.32(18) . .
F1A P2 F2 90.35(12) . 4
F1B P2 F2 89.65(12) . 4
F3 P2 F2 90.32(18) 4 4
F3 P2 F2 89.70(18) . 4
F2 P2 F2 179.3(2) . 4
N2 Fe1 N2 180.0 5_556 .
N2 Fe1 N6 90.18(9) 5_556 5_556
N2 Fe1 N6 89.82(9) . 5_556
N2 Fe1 N6 89.82(9) 5_556 .
N2 Fe1 N6 90.18(9) . .
N6 Fe1 N6 180.0 5_556 .
N2 Fe1 N4 89.93(9) 5_556 5_556
N2 Fe1 N4 90.08(9) . 5_556
N6 Fe1 N4 90.10(9) 5_556 5_556
N6 Fe1 N4 89.90(9) . 5_556
N2 Fe1 N4 90.07(9) 5_556 .
N2 Fe1 N4 89.92(9) . .
N6 Fe1 N4 89.90(9) 5_556 .
N6 Fe1 N4 90.10(9) . .
N4 Fe1 N4 180.0 5_556 .
C1 N1 N2 108.0(2) . .
C1 N1 B1 131.7(2) . .
N2 N1 B1 120.24(19) . .
C3 N2 N1 107.9(2) . .
C3 N2 Fe1 133.50(18) . .
N1 N2 Fe1 118.40(15) . .
C5 N3 N4 108.2(2) . .
C5 N3 B1 131.8(2) . .
N4 N3 B1 120.0(2) . .
C7 N4 N3 107.6(2) . .
C7 N4 Fe1 133.88(19) . .
N3 N4 Fe1 118.49(16) . .
C9 N5 N6 107.8(2) . .
C9 N5 B1 132.0(2) . .
N6 N5 B1 120.2(2) . .
C11 N6 N5 107.7(2) . .
C11 N6 Fe1 133.52(18) . .
N5 N6 Fe1 118.47(15) . .
N1 C1 C2 109.2(3) . .
N1 C1 H1 125.4 . .
C2 C1 H1 125.4 . .
C1 C2 C3 106.3(3) . .
C1 C2 H2 126.9 . .
C3 C2 H2 126.9 . .
N2 C3 C2 108.6(3) . .
N2 C3 C4 125.8(2) . .
C2 C3 C4 125.6(3) . .
C3 C4 H4A 109.5 . .
C3 C4 H4B 109.5 . .
H4A C4 H4B 109.5 . .
C3 C4 H4C 109.5 . .
H4A C4 H4C 109.5 . .
H4B C4 H4C 109.5 . .
N3 C5 C6 109.2(3) . .
N3 C5 H5 125.4 . .
C6 C5 H5 125.4 . .
C5 C6 C7 106.1(3) . .
C5 C6 H6 127.0 . .
C7 C6 H6 127.0 . .
N4 C7 C6 109.0(3) . .
N4 C7 C8 125.7(3) . .
C6 C7 C8 125.4(3) . .
C7 C8 H8A 109.5 . .
C7 C8 H8B 109.5 . .
H8A C8 H8B 109.5 . .
C7 C8 H8C 109.5 . .
H8A C8 H8C 109.5 . .
H8B C8 H8C 109.5 . .
N5 C9 C10 109.8(3) . .
N5 C9 H9 125.1 . .
C10 C9 H9 125.1 . .
C9 C10 C11 106.0(3) . .
C9 C10 H10 127.0 . .
C11 C10 H10 127.0 . .
N6 C11 C10 108.7(2) . .
N6 C11 C12 125.9(3) . .
C10 C11 C12 125.4(3) . .
C11 C12 H12A 109.5 . .
C11 C12 H12B 109.5 . .
H12A C12 H12B 109.5 . .
C11 C12 H12C 109.5 . .
H12A C12 H12C 109.5 . .
H12B C12 H12C 109.5 . .
C15 C13 C14 106.7(3) . .
C15 C13 C16 106.5(3) . .
C14 C13 C16 107.0(3) . .
C15 C13 B1 112.3(2) . .
C14 C13 B1 111.6(2) . .
C16 C13 B1 112.4(3) . .
C13 C14 H14A 109.5 . .
C13 C14 H14B 109.5 . .
H14A C14 H14B 109.5 . .
C13 C14 H14C 109.5 . .
H14A C14 H14C 109.5 . .
H14B C14 H14C 109.5 . .
C13 C15 H15A 109.5 . .
C13 C15 H15B 109.5 . .
H15A C15 H15B 109.5 . .
C13 C15 H15C 109.5 . .
H15A C15 H15C 109.5 . .
H15B C15 H15C 109.5 . .
C13 C16 H16A 109.5 . .
C13 C16 H16B 109.5 . .
H16A C16 H16B 109.5 . .
C13 C16 H16C 109.5 . .
H16A C16 H16C 109.5 . .
H16B C16 H16C 109.5 . .
N5 B1 N3 104.9(2) . .
N5 B1 N1 104.9(2) . .
N3 B1 N1 105.3(2) . .
N5 B1 C13 113.9(2) . .
N3 B1 C13 113.7(2) . .
N1 B1 C13 113.2(2) . .

loop_
_geom_bond_atom_site_label_1
_geom_bond_atom_site_label_2
_geom_bond_distance
_geom_bond_site_symmetry_2
P2 F1A 1.523(5) .
P2 F1B 1.528(4) .
P2 F3 1.529(4) 4
P2 F3 1.529(4) .
P2 F2 1.582(2) .
P2 F2 1.582(2) 4
Fe1 N2 1.950(2) 5_556
Fe1 N2 1.951(2) .
Fe1 N6 1.956(2) 5_556
Fe1 N6 1.956(2) .
Fe1 N4 1.958(2) 5_556
Fe1 N4 1.958(2) .
N1 C1 1.348(3) .
N1 N2 1.369(3) .
N1 B1 1.576(4) .
N2 C3 1.350(3) .
N3 C5 1.343(4) .
N3 N4 1.373(3) .
N3 B1 1.571(4) .
N4 C7 1.350(3) .
N5 C9 1.352(4) .
N5 N6 1.372(3) .
N5 B1 1.563(3) .
N6 C11 1.356(3) .
C1 C2 1.367(4) .
C1 H1 0.9300 .
C2 C3 1.384(4) .
C2 H2 0.9300 .
C3 C4 1.494(4) .
C4 H4A 0.9600 .
C4 H4B 0.9600 .
C4 H4C 0.9600 .
C5 C6 1.372(5) .
C5 H5 0.9300 .
C6 C7 1.382(4) .
C6 H6 0.9300 .
C7 C8 1.500(4) .
C8 H8A 0.9600 .
C8 H8B 0.9600 .
C8 H8C 0.9600 .
C9 C10 1.363(4) .
C9 H9 0.9300 .
C10 C11 1.390(4) .
C10 H10 0.9300 .
C11 C12 1.490(4) .
C12 H12A 0.9600 .
C12 H12B 0.9600 .
C12 H12C 0.9600 .
C13 C15 1.551(4) .
C13 C14 1.552(5) .
C13 C16 1.555(4) .
C13 B1 1.633(4) .
C14 H14A 0.9600 .
C14 H14B 0.9600 .
C14 H14C 0.9600 .
C15 H15A 0.9600 .
C15 H15B 0.9600 .
C15 H15C 0.9600 .
C16 H16A 0.9600 .
C16 H16B 0.9600 .
C16 H16C 0.9600 .

loop_
_geom_torsion_atom_site_label_1
_geom_torsion_atom_site_label_2
_geom_torsion_atom_site_label_3
_geom_torsion_atom_site_label_4
_geom_torsion
_geom_torsion_site_symmetry_1
C1 N1 N2 C3 -1.5(3) .
B1 N1 N2 C3 177.4(2) .
C1 N1 N2 Fe1 174.16(19) .
B1 N1 N2 Fe1 -6.9(3) .
N2 Fe1 N2 C3 -163.5(5) 5_556
N6 Fe1 N2 C3 -46.9(3) 5_556
N6 Fe1 N2 C3 133.1(3) .
N4 Fe1 N2 C3 43.2(3) 5_556
N4 Fe1 N2 C3 -136.8(3) .
N2 Fe1 N2 N1 22.2(2) 5_556
N6 Fe1 N2 N1 138.89(19) 5_556
N6 Fe1 N2 N1 -41.11(19) .
N4 Fe1 N2 N1 -131.00(19) 5_556
N4 Fe1 N2 N1 48.99(19) .
C5 N3 N4 C7 -0.5(3) .
B1 N3 N4 C7 177.4(2) .
C5 N3 N4 Fe1 177.1(2) .
B1 N3 N4 Fe1 -5.0(3) .
N2 Fe1 N4 C7 -45.9(3) 5_556
N2 Fe1 N4 C7 134.1(3) .
N6 Fe1 N4 C7 44.3(3) 5_556
N6 Fe1 N4 C7 -135.7(3) .
N4 Fe1 N4 C7 -85(24) 5_556
N2 Fe1 N4 N3 137.27(19) 5_556
N2 Fe1 N4 N3 -42.73(19) .
N6 Fe1 N4 N3 -132.56(19) 5_556
N6 Fe1 N4 N3 47.44(19) .
N4 Fe1 N4 N3 98(24) 5_556
C9 N5 N6 C11 -0.8(3) .
B1 N5 N6 C11 178.8(2) .
C9 N5 N6 Fe1 174.14(19) .
B1 N5 N6 Fe1 -6.3(3) .
N2 Fe1 N6 C11 41.7(3) 5_556
N2 Fe1 N6 C11 -138.3(3) .
N6 Fe1 N6 C11 83.4(5) 5_556
N4 Fe1 N6 C11 -48.3(3) 5_556
N4 Fe1 N6 C11 131.7(3) .
N2 Fe1 N6 N5 -131.64(18) 5_556
N2 Fe1 N6 N5 48.36(18) .
N6 Fe1 N6 N5 -89.9(3) 5_556
N4 Fe1 N6 N5 138.43(18) 5_556
N4 Fe1 N6 N5 -41.57(18) .
N2 N1 C1 C2 1.2(3) .
B1 N1 C1 C2 -177.5(3) .
N1 C1 C2 C3 -0.5(4) .
N1 N2 C3 C2 1.2(3) .
Fe1 N2 C3 C2 -173.5(2) .
N1 N2 C3 C4 -179.2(3) .
Fe1 N2 C3 C4 6.2(5) .
C1 C2 C3 N2 -0.4(4) .
C1 C2 C3 C4 179.9(3) .
N4 N3 C5 C6 0.4(4) .
B1 N3 C5 C6 -177.1(3) .
N3 C5 C6 C7 -0.2(4) .
N3 N4 C7 C6 0.3(3) .
Fe1 N4 C7 C6 -176.7(2) .
N3 N4 C7 C8 179.3(3) .
Fe1 N4 C7 C8 2.3(5) .
C5 C6 C7 N4 -0.1(4) .
C5 C6 C7 C8 -179.1(3) .
N6 N5 C9 C10 0.9(4) .
B1 N5 C9 C10 -178.6(3) .
N5 C9 C10 C11 -0.6(4) .
N5 N6 C11 C10 0.4(3) .
Fe1 N6 C11 C10 -173.5(2) .
N5 N6 C11 C12 179.7(3) .
Fe1 N6 C11 C12 5.9(4) .
C9 C10 C11 N6 0.2(4) .
C9 C10 C11 C12 -179.2(3) .
C9 N5 B1 N3 -121.1(3) .
N6 N5 B1 N3 59.4(3) .
C9 N5 B1 N1 128.1(3) .
N6 N5 B1 N1 -51.3(3) .
C9 N5 B1 C13 3.8(4) .
N6 N5 B1 C13 -175.6(2) .
C5 N3 B1 N5 124.7(3) .
N4 N3 B1 N5 -52.6(3) .
C5 N3 B1 N1 -124.9(3) .
N4 N3 B1 N1 57.8(3) .
C5 N3 B1 C13 -0.3(4) .
N4 N3 B1 C13 -177.6(2) .
C1 N1 B1 N5 -121.9(3) .
N2 N1 B1 N5 59.5(3) .
C1 N1 B1 N3 127.6(3) .
N2 N1 B1 N3 -51.0(3) .
C1 N1 B1 C13 2.8(4) .
N2 N1 B1 C13 -175.8(2) .
C15 C13 B1 N5 -62.3(3) .
C14 C13 B1 N5 57.5(3) .
C16 C13 B1 N5 177.7(2) .
C15 C13 B1 N3 57.9(3) .
C14 C13 B1 N3 177.6(2) .
C16 C13 B1 N3 -62.1(3) .
C15 C13 B1 N1 178.0(3) .
C14 C13 B1 N1 -62.2(3) .
C16 C13 B1 N1 58.0(3) .
